data_7231671
loop_
_publ_author_name
'Kundu, Anu'
'Karthikeyan, Subramanian'
'Sagara, Yoshimitsu'
'Moon, Dohyun'
'Anthony, Savarimuthu Philip'

_publ_section_title
;
 Unusual fluorescent photoswitching of imidazole derivatives: the role of
 molecular conformation and twist angle controlled organic solid state
 fluorescence.
;
_journal_issue 43
_journal_name_full 'Physical chemistry chemical physics : PCCP'
_journal_page_first 27385
_journal_page_last 27393
_journal_paper_doi 10.1039/c8cp05355c
_journal_volume 20
_journal_year 2018
_chemical_formula_moiety 'C39 H29 N3'
_chemical_formula_sum 'C39 H29 N3'
_chemical_formula_weight 539.65
_space_group_crystal_system triclinic
_space_group_IT_number 2
_space_group_name_Hall '-P 1'
_space_group_name_H-M_alt 'P -1'
_symmetry_space_group_name_Hall '-P 1'
_symmetry_space_group_name_H-M 'P -1'
_atom_sites_solution_hydrogens geom
_audit_creation_method SHELXL-2017/1
_cell_angle_alpha 84.16(3)
_cell_angle_beta 76.29(3)
_cell_angle_gamma 75.31(3)
_cell_formula_units_Z 2
_cell_length_a 9.4670(19)
_cell_length_b 10.183(2)
_cell_length_c 15.829(3)
_cell_measurement_reflns_used 86894
_cell_measurement_temperature 173(2)
_cell_measurement_theta_max 33.749
_cell_measurement_theta_min 0.344
_cell_volume 1432.6(6)
_computing_cell_refinement '<i>HKL3000sm</i>(Otwinowski & Minor, 1997)'
_computing_data_collection '<i>PAL BL2D-SMDC Program</i>(Shin et. al, 2016)'
_computing_data_reduction '<i>HKL3000sm</i>(Otwinowski & Minor, 1997)'
_computing_molecular_graphics '<i>DIAMOND 4</i>(Putz & Brandenburg, 2014)'
_computing_publication_material '<i>enCifer 1.6</i>'
_computing_structure_refinement '<i>SHELXL-2017</i> (Sheldrick, 2015)'
_computing_structure_solution '<i>SHELXT-2014</i> (Sheldrick, 2015)'
_diffrn_ambient_temperature 173(2)
_diffrn_measured_fraction_theta_full 0.999
_diffrn_measured_fraction_theta_max 1.000
_diffrn_measurement_device_type 'ADSC Q210 CCD area detector'
_diffrn_measurement_method 'omega scan'
_diffrn_radiation_type synchrotron
_diffrn_radiation_wavelength 0.600
_diffrn_reflns_av_R_equivalents 0.0274
_diffrn_reflns_av_unetI/netI 0.0425
_diffrn_reflns_Laue_measured_fraction_full 0.999
_diffrn_reflns_Laue_measured_fraction_max 1.000
_diffrn_reflns_limit_h_max 13
_diffrn_reflns_limit_h_min -13
_diffrn_reflns_limit_k_max 14
_diffrn_reflns_limit_k_min -14
_diffrn_reflns_limit_l_max 22
_diffrn_reflns_limit_l_min -22
_diffrn_reflns_number 16739
_diffrn_reflns_point_group_measured_fraction_full 0.999
_diffrn_reflns_point_group_measured_fraction_max 1.000
_diffrn_reflns_theta_full 21.100
_diffrn_reflns_theta_max 24.999
_diffrn_reflns_theta_min 1.747
_diffrn_source 'PLSII 2D bending magnet'
_exptl_absorpt_coefficient_mu 0.053
_exptl_absorpt_correction_T_max 1.000
_exptl_absorpt_correction_T_min 0.908
_exptl_absorpt_correction_type empirical
_exptl_absorpt_process_details '<i>HKL3000sm Scalepack(Otwinowski & Minor, 1997)</i>'
_exptl_crystal_colour 'pale yellow'
_exptl_crystal_density_diffrn 1.251
_exptl_crystal_description plate
_exptl_crystal_F_000 568
_exptl_crystal_size_max 0.150
_exptl_crystal_size_mid 0.144
_exptl_crystal_size_min 0.025
_refine_diff_density_max 0.387
_refine_diff_density_min -0.256
_refine_diff_density_rms 0.052
_refine_ls_extinction_coef 0.059(5)
_refine_ls_extinction_expression Fc^*^=kFc[1+0.001xFc^2^\l^3^/sin(2\q)]^-1/4^
_refine_ls_extinction_method 'SHELXL-2017/1 (Sheldrick 2017)'
_refine_ls_goodness_of_fit_ref 1.070
_refine_ls_hydrogen_treatment constr
_refine_ls_matrix_type full
_refine_ls_number_parameters 380
_refine_ls_number_reflns 8394
_refine_ls_number_restraints 0
_refine_ls_restrained_S_all 1.070
_refine_ls_R_factor_all 0.0634
_refine_ls_R_factor_gt 0.0458
_refine_ls_shift/su_max 0.001
_refine_ls_shift/su_mean 0.000
_refine_ls_structure_factor_coef Fsqd
_refine_ls_weighting_details 'w=1/[\s^2^(Fo^2^)+(0.0783P)^2^] where P=(Fo^2^+2Fc^2^)/3'
_refine_ls_weighting_scheme calc
_refine_ls_wR_factor_gt 0.1233
_refine_ls_wR_factor_ref 0.1306
_reflns_Friedel_coverage 0.000
_reflns_number_gt 6241
_reflns_number_total 8394
_reflns_threshold_expression 'I > 2\s(I)'
_cod_data_source_file c8cp05355c4.cif
_cod_data_source_block SPA231
_cod_depositor_comments 'Adding full bibliography for 7231668--7231672.cif.'
_cod_database_code 7231671
_shelx_shelxl_version_number 2017/1
_shelx_space_group_comment
;
The symmetry employed for this shelxl refinement is uniquely defined
by the following loop, which should always be used as a source of
symmetry information in preference to the above space-group names.
They are only intended as comments.
;
_shelx_estimated_absorpt_t_min 0.992
_shelx_estimated_absorpt_t_max 0.999

loop_
_space_group_symop_operation_xyz
'x, y, z'
'-x, -y, -z'

loop_
_atom_site_label
_atom_site_type_symbol
_atom_site_fract_x
_atom_site_fract_y
_atom_site_fract_z
_atom_site_U_iso_or_equiv
_atom_site_adp_type
_atom_site_occupancy
_atom_site_site_symmetry_order
_atom_site_calc_flag
_atom_site_refinement_flags_posn
_atom_site_refinement_flags_adp
N1 N 0.30568(11) 0.75291(11) 0.49454(6) 0.0253(2) Uani 1 1 d . .
N2 N 0.55923(9) 0.68407(9) 0.85903(6) 0.01704(18) Uani 1 1 d . .
N3 N 0.32920(10) 0.81497(9) 0.89214(6) 0.02003(19) Uani 1 1 d . .
C1 C 0.41677(12) 0.77783(11) 0.42001(7) 0.0200(2) Uani 1 1 d . .
C2 C 0.46345(13) 0.89788(12) 0.40973(8) 0.0256(2) Uani 1 1 d . .
H2 H 0.420516 0.965244 0.451804 0.031 Uiso 1 1 calc R U
C3 C 0.57273(15) 0.91961(14) 0.33809(9) 0.0348(3) Uani 1 1 d . .
H3 H 0.605253 1.001734 0.331471 0.042 Uiso 1 1 calc R U
C4 C 0.63466(15) 0.82332(18) 0.27641(9) 0.0421(4) Uani 1 1 d . .
H4 H 0.709818 0.838773 0.227433 0.051 Uiso 1 1 calc R U
C5 C 0.58750(16) 0.70483(18) 0.28585(9) 0.0448(4) Uani 1 1 d . .
H5 H 0.629520 0.638752 0.242890 0.054 Uiso 1 1 calc R U
C6 C 0.47842(15) 0.68060(14) 0.35796(9) 0.0327(3) Uani 1 1 d . .
H6 H 0.446648 0.598111 0.364498 0.039 Uiso 1 1 calc R U
C7 C 0.15905(12) 0.76024(11) 0.48298(7) 0.0206(2) Uani 1 1 d . .
C8 C 0.09267(13) 0.86221(12) 0.42959(8) 0.0259(2) Uani 1 1 d . .
H8 H 0.146071 0.926482 0.399328 0.031 Uiso 1 1 calc R U
C9 C -0.05135(14) 0.87036(13) 0.42038(9) 0.0310(3) Uani 1 1 d . .
H9 H -0.095502 0.939315 0.382946 0.037 Uiso 1 1 calc R U
C10 C -0.13119(13) 0.77898(13) 0.46521(8) 0.0310(3) Uani 1 1 d . .
H10 H -0.230917 0.786555 0.460039 0.037 Uiso 1 1 calc R U
C11 C -0.06496(14) 0.67649(14) 0.51763(8) 0.0304(3) Uani 1 1 d . .
H11 H -0.119243 0.613180 0.548406 0.036 Uiso 1 1 calc R U
C12 C 0.08041(13) 0.66564(12) 0.52550(8) 0.0263(2) Uani 1 1 d . .
H12 H 0.126424 0.593175 0.560136 0.032 Uiso 1 1 calc R U
C13 C 0.33664(12) 0.74426(11) 0.57753(7) 0.0197(2) Uani 1 1 d . .
C14 C 0.48495(12) 0.70945(12) 0.58740(7) 0.0238(2) Uani 1 1 d . .
H14 H 0.564246 0.687880 0.537692 0.029 Uiso 1 1 calc R U
C15 C 0.51799(12) 0.70593(12) 0.66848(7) 0.0232(2) Uani 1 1 d . .
H15 H 0.619656 0.683643 0.673117 0.028 Uiso 1 1 calc R U
C16 C 0.40475(11) 0.73453(10) 0.74361(6) 0.0180(2) Uani 1 1 d . .
C17 C 0.25660(12) 0.76614(10) 0.73353(7) 0.0184(2) Uani 1 1 d . .
H17 H 0.177245 0.783933 0.783561 0.022 Uiso 1 1 calc R U
C18 C 0.22281(12) 0.77213(11) 0.65261(7) 0.0199(2) Uani 1 1 d . .
H18 H 0.121138 0.795439 0.647939 0.024 Uiso 1 1 calc R U
C19 C 0.42998(11) 0.74322(10) 0.83067(7) 0.0180(2) Uani 1 1 d . .
C20 C 0.53803(11) 0.72312(10) 0.94370(7) 0.0169(2) Uani 1 1 d . .
C21 C 0.39476(12) 0.80354(10) 0.96281(7) 0.0180(2) Uani 1 1 d . .
C22 C 0.69129(11) 0.59287(10) 0.81392(7) 0.0170(2) Uani 1 1 d . .
C23 C 0.68521(13) 0.46292(11) 0.79918(8) 0.0259(2) Uani 1 1 d . .
H23 H 0.594955 0.433601 0.819564 0.031 Uiso 1 1 calc R U
C24 C 0.81271(16) 0.37613(13) 0.75426(9) 0.0347(3) Uani 1 1 d . .
H24 H 0.809514 0.287199 0.742958 0.042 Uiso 1 1 calc R U
C25 C 0.94430(14) 0.41847(14) 0.72589(8) 0.0334(3) Uani 1 1 d . .
H25 H 1.031348 0.358730 0.695085 0.040 Uiso 1 1 calc R U
C26 C 0.94936(13) 0.54737(14) 0.74225(8) 0.0298(3) Uani 1 1 d . .
H26 H 1.040397 0.575735 0.723204 0.036 Uiso 1 1 calc R U
C27 C 0.82263(12) 0.63596(12) 0.78627(7) 0.0228(2) Uani 1 1 d . .
H27 H 0.826018 0.724976 0.797275 0.027 Uiso 1 1 calc R U
C28 C 0.65652(11) 0.67449(10) 0.99332(6) 0.0167(2) Uani 1 1 d . .
C29 C 0.74136(13) 0.76139(13) 1.00539(8) 0.0267(2) Uani 1 1 d . .
H29 H 0.722392 0.852303 0.982124 0.032 Uiso 1 1 calc R U
C30 C 0.85365(15) 0.71552(16) 1.05133(9) 0.0375(3) Uani 1 1 d . .
H30 H 0.910545 0.775563 1.060051 0.045 Uiso 1 1 calc R U
C31 C 0.88313(14) 0.58368(17) 1.08435(8) 0.0400(3) Uani 1 1 d . .
H31 H 0.960737 0.552721 1.115383 0.048 Uiso 1 1 calc R U
C32 C 0.80020(14) 0.49630(14) 1.07247(8) 0.0344(3) Uani 1 1 d . .
H32 H 0.820573 0.405275 1.095434 0.041 Uiso 1 1 calc R U
C33 C 0.68692(12) 0.54128(12) 1.02696(7) 0.0235(2) Uani 1 1 d . .
H33 H 0.630031 0.480874 1.018785 0.028 Uiso 1 1 calc R U
C34 C 0.30786(12) 0.86930(10) 1.04404(7) 0.0187(2) Uani 1 1 d . .
C35 C 0.37359(13) 0.89442(12) 1.10931(8) 0.0269(3) Uani 1 1 d . .
H35 H 0.479146 0.866706 1.102669 0.032 Uiso 1 1 calc R U
C36 C 0.28618(15) 0.95935(13) 1.18355(8) 0.0306(3) Uani 1 1 d . .
H36 H 0.332309 0.975884 1.227282 0.037 Uiso 1 1 calc R U
C37 C 0.13221(14) 1.00024(12) 1.19440(8) 0.0275(2) Uani 1 1 d . .
H37 H 0.072847 1.044862 1.245333 0.033 Uiso 1 1 calc R U
C38 C 0.06480(13) 0.97575(12) 1.13047(8) 0.0272(2) Uani 1 1 d . .
H38 H -0.040865 1.003250 1.137674 0.033 Uiso 1 1 calc R U
C39 C 0.15227(12) 0.91104(11) 1.05610(7) 0.0229(2) Uani 1 1 d . .
H39 H 0.105525 0.894807 1.012580 0.027 Uiso 1 1 calc R U

loop_
_atom_site_aniso_label
_atom_site_aniso_U_11
_atom_site_aniso_U_22
_atom_site_aniso_U_33
_atom_site_aniso_U_23
_atom_site_aniso_U_13
_atom_site_aniso_U_12
N1 0.0215(5) 0.0452(6) 0.0130(4) 0.0020(4) -0.0065(3) -0.0137(4)
N2 0.0165(4) 0.0188(4) 0.0161(4) -0.0027(3) -0.0072(3) -0.0007(3)
N3 0.0203(4) 0.0235(4) 0.0161(4) -0.0022(3) -0.0084(3) -0.0002(3)
C1 0.0186(5) 0.0289(5) 0.0140(5) -0.0001(4) -0.0058(4) -0.0069(4)
C2 0.0264(6) 0.0269(6) 0.0253(6) -0.0004(4) -0.0088(5) -0.0069(5)
C3 0.0319(6) 0.0424(7) 0.0348(7) 0.0135(6) -0.0134(5) -0.0175(6)
C4 0.0262(6) 0.0777(11) 0.0231(6) 0.0039(6) -0.0021(5) -0.0190(7)
C5 0.0343(7) 0.0678(10) 0.0300(7) -0.0230(7) 0.0031(6) -0.0094(7)
C6 0.0317(6) 0.0363(7) 0.0321(7) -0.0128(5) -0.0039(5) -0.0103(5)
C7 0.0200(5) 0.0298(6) 0.0141(5) -0.0039(4) -0.0049(4) -0.0075(4)
C8 0.0255(6) 0.0285(6) 0.0254(6) 0.0015(4) -0.0076(5) -0.0084(5)
C9 0.0256(6) 0.0336(6) 0.0327(6) 0.0023(5) -0.0114(5) -0.0019(5)
C10 0.0203(5) 0.0428(7) 0.0311(6) -0.0044(5) -0.0070(5) -0.0072(5)
C11 0.0287(6) 0.0411(7) 0.0267(6) 0.0012(5) -0.0069(5) -0.0183(5)
C12 0.0296(6) 0.0315(6) 0.0220(5) 0.0033(4) -0.0111(5) -0.0115(5)
C13 0.0218(5) 0.0247(5) 0.0146(5) 0.0005(4) -0.0073(4) -0.0069(4)
C14 0.0190(5) 0.0356(6) 0.0156(5) -0.0013(4) -0.0034(4) -0.0044(4)
C15 0.0176(5) 0.0331(6) 0.0183(5) -0.0001(4) -0.0064(4) -0.0030(4)
C16 0.0188(5) 0.0208(5) 0.0149(5) -0.0007(4) -0.0072(4) -0.0023(4)
C17 0.0184(5) 0.0210(5) 0.0155(5) -0.0015(4) -0.0052(4) -0.0024(4)
C18 0.0173(5) 0.0252(5) 0.0176(5) -0.0008(4) -0.0072(4) -0.0030(4)
C19 0.0180(5) 0.0197(5) 0.0171(5) -0.0013(4) -0.0085(4) -0.0012(4)
C20 0.0197(5) 0.0159(5) 0.0165(5) -0.0013(3) -0.0080(4) -0.0031(4)
C21 0.0202(5) 0.0182(5) 0.0164(5) -0.0016(4) -0.0079(4) -0.0022(4)
C22 0.0169(5) 0.0186(5) 0.0150(4) -0.0009(4) -0.0064(4) -0.0004(4)
C23 0.0276(6) 0.0225(5) 0.0278(6) -0.0047(4) -0.0048(5) -0.0064(4)
C24 0.0420(7) 0.0240(6) 0.0343(7) -0.0101(5) -0.0065(6) 0.0007(5)
C25 0.0284(6) 0.0399(7) 0.0237(6) -0.0080(5) -0.0046(5) 0.0085(5)
C26 0.0199(5) 0.0450(7) 0.0223(6) 0.0005(5) -0.0037(4) -0.0052(5)
C27 0.0220(5) 0.0262(5) 0.0213(5) 0.0012(4) -0.0064(4) -0.0067(4)
C28 0.0154(4) 0.0205(5) 0.0146(4) -0.0014(4) -0.0054(4) -0.0030(4)
C29 0.0262(6) 0.0300(6) 0.0290(6) -0.0035(5) -0.0091(5) -0.0120(5)
C30 0.0268(6) 0.0608(9) 0.0340(7) -0.0109(6) -0.0110(5) -0.0191(6)
C31 0.0212(6) 0.0734(10) 0.0239(6) 0.0024(6) -0.0119(5) -0.0039(6)
C32 0.0237(6) 0.0445(7) 0.0282(6) 0.0138(5) -0.0084(5) 0.0009(5)
C33 0.0193(5) 0.0249(5) 0.0250(5) 0.0050(4) -0.0061(4) -0.0041(4)
C34 0.0223(5) 0.0159(5) 0.0176(5) -0.0010(4) -0.0067(4) -0.0015(4)
C35 0.0246(5) 0.0315(6) 0.0239(6) -0.0082(5) -0.0119(5) 0.0038(5)
C36 0.0355(6) 0.0344(6) 0.0216(6) -0.0087(5) -0.0134(5) 0.0019(5)
C37 0.0317(6) 0.0267(6) 0.0197(5) -0.0058(4) -0.0028(5) 0.0000(5)
C38 0.0226(5) 0.0306(6) 0.0265(6) -0.0055(5) -0.0022(4) -0.0040(5)
C39 0.0218(5) 0.0262(5) 0.0222(5) -0.0048(4) -0.0061(4) -0.0056(4)

loop_
_atom_type_symbol
_atom_type_description
_atom_type_scat_dispersion_real
_atom_type_scat_dispersion_imag
_atom_type_scat_source
C C 0.0018 0.0011 'International Tables Vol C Tables 4.2.6.8 and 6.1.1.4'
H H 0.0000 0.0000 'International Tables Vol C Tables 4.2.6.8 and 6.1.1.4'
N N 0.0038 0.0023 'International Tables Vol C Tables 4.2.6.8 and 6.1.1.4'

loop_
_geom_angle_atom_site_label_1
_geom_angle_atom_site_label_2
_geom_angle_atom_site_label_3
_geom_angle
C13 N1 C7 121.73(9)
C13 N1 C1 119.19(9)
C7 N1 C1 118.25(9)
C19 N2 C20 107.45(9)
C19 N2 C22 128.06(9)
C20 N2 C22 124.43(9)
C19 N3 C21 106.42(9)
C2 C1 C6 119.84(11)
C2 C1 N1 120.52(11)
C6 C1 N1 119.64(11)
C3 C2 C1 119.89(12)
C3 C2 H2 120.1
C1 C2 H2 120.1
C4 C3 C2 120.54(13)
C4 C3 H3 119.7
C2 C3 H3 119.7
C5 C4 C3 119.75(13)
C5 C4 H4 120.1
C3 C4 H4 120.1
C4 C5 C6 120.54(13)
C4 C5 H5 119.7
C6 C5 H5 119.7
C1 C6 C5 119.43(13)
C1 C6 H6 120.3
C5 C6 H6 120.3
C8 C7 C12 119.19(10)
C8 C7 N1 120.56(10)
C12 C7 N1 120.25(10)
C9 C8 C7 120.12(11)
C9 C8 H8 119.9
C7 C8 H8 119.9
C10 C9 C8 120.51(12)
C10 C9 H9 119.7
C8 C9 H9 119.7
C11 C10 C9 119.54(11)
C11 C10 H10 120.2
C9 C10 H10 120.2
C10 C11 C12 120.29(12)
C10 C11 H11 119.9
C12 C11 H11 119.9
C11 C12 C7 120.30(11)
C11 C12 H12 119.9
C7 C12 H12 119.9
C18 C13 C14 117.73(10)
C18 C13 N1 121.99(10)
C14 C13 N1 120.27(10)
C15 C14 C13 121.12(11)
C15 C14 H14 119.4
C13 C14 H14 119.4
C14 C15 C16 121.37(10)
C14 C15 H15 119.3
C16 C15 H15 119.3
C15 C16 C17 117.21(9)
C15 C16 C19 124.76(10)
C17 C16 C19 117.88(10)
C18 C17 C16 121.73(10)
C18 C17 H17 119.1
C16 C17 H17 119.1
C17 C18 C13 120.81(10)
C17 C18 H18 119.6
C13 C18 H18 119.6
N3 C19 N2 110.77(9)
N3 C19 C16 123.00(9)
N2 C19 C16 126.20(10)
C21 C20 N2 105.25(9)
C21 C20 C28 133.88(10)
N2 C20 C28 120.84(9)
C20 C21 N3 110.11(9)
C20 C21 C34 130.13(10)
N3 C21 C34 119.72(9)
C27 C22 C23 121.10(11)
C27 C22 N2 119.46(10)
C23 C22 N2 119.44(10)
C22 C23 C24 119.09(12)
C22 C23 H23 120.5
C24 C23 H23 120.5
C25 C24 C23 120.27(12)
C25 C24 H24 119.9
C23 C24 H24 119.9
C26 C25 C24 120.01(12)
C26 C25 H25 120.0
C24 C25 H25 120.0
C25 C26 C27 120.51(12)
C25 C26 H26 119.7
C27 C26 H26 119.7
C22 C27 C26 119.01(11)
C22 C27 H27 120.5
C26 C27 H27 120.5
C29 C28 C33 119.21(10)
C29 C28 C20 119.99(10)
C33 C28 C20 120.79(10)
C30 C29 C28 120.07(12)
C30 C29 H29 120.0
C28 C29 H29 120.0
C31 C30 C29 120.39(12)
C31 C30 H30 119.8
C29 C30 H30 119.8
C30 C31 C32 120.08(11)
C30 C31 H31 120.0
C32 C31 H31 120.0
C31 C32 C33 120.05(12)
C31 C32 H32 120.0
C33 C32 H32 120.0
C32 C33 C28 120.19(11)
C32 C33 H33 119.9
C28 C33 H33 119.9
C39 C34 C35 118.12(10)
C39 C34 C21 118.59(10)
C35 C34 C21 123.27(10)
C36 C35 C34 120.66(11)
C36 C35 H35 119.7
C34 C35 H35 119.7
C37 C36 C35 120.47(11)
C37 C36 H36 119.8
C35 C36 H36 119.8
C36 C37 C38 119.72(11)
C36 C37 H37 120.1
C38 C37 H37 120.1
C39 C38 C37 119.82(11)
C39 C38 H38 120.1
C37 C38 H38 120.1
C38 C39 C34 121.21(11)
C38 C39 H39 119.4
C34 C39 H39 119.4

loop_
_geom_bond_atom_site_label_1
_geom_bond_atom_site_label_2
_geom_bond_distance
N1 C13 1.4017(13)
N1 C7 1.4252(14)
N1 C1 1.4314(14)
N2 C19 1.3758(13)
N2 C20 1.3911(13)
N2 C22 1.4347(14)
N3 C19 1.3198(14)
N3 C21 1.3842(13)
C1 C2 1.3840(16)
C1 C6 1.3852(17)
C2 C3 1.3836(18)
C2 H2 0.9500
C3 C4 1.375(2)
C3 H3 0.9500
C4 C5 1.372(2)
C4 H4 0.9500
C5 C6 1.394(2)
C5 H5 0.9500
C6 H6 0.9500
C7 C8 1.3891(16)
C7 C12 1.3891(16)
C8 C9 1.3862(16)
C8 H8 0.9500
C9 C10 1.3817(19)
C9 H9 0.9500
C10 C11 1.3816(19)
C10 H10 0.9500
C11 C12 1.3867(16)
C11 H11 0.9500
C12 H12 0.9500
C13 C18 1.4003(16)
C13 C14 1.4006(15)
C14 C15 1.3862(15)
C14 H14 0.9500
C15 C16 1.3986(16)
C15 H15 0.9500
C16 C17 1.4010(14)
C16 C19 1.4682(14)
C17 C18 1.3839(14)
C17 H17 0.9500
C18 H18 0.9500
C20 C21 1.3763(15)
C20 C28 1.4756(14)
C21 C34 1.4741(15)
C22 C27 1.3820(15)
C22 C23 1.3844(15)
C23 C24 1.3870(18)
C23 H23 0.9500
C24 C25 1.381(2)
C24 H24 0.9500
C25 C26 1.3781(19)
C25 H25 0.9500
C26 C27 1.3862(17)
C26 H26 0.9500
C27 H27 0.9500
C28 C29 1.3900(15)
C28 C33 1.3906(15)
C29 C30 1.3866(18)
C29 H29 0.9500
C30 C31 1.375(2)
C30 H30 0.9500
C31 C32 1.379(2)
C31 H31 0.9500
C32 C33 1.3887(16)
C32 H32 0.9500
C33 H33 0.9500
C34 C39 1.3972(15)
C34 C35 1.3997(15)
C35 C36 1.3867(17)
C35 H35 0.9500
C36 C37 1.3841(18)
C36 H36 0.9500
C37 C38 1.3898(17)
C37 H37 0.9500
C38 C39 1.3874(17)
C38 H38 0.9500
C39 H39 0.9500

loop_
_geom_torsion_atom_site_label_1
_geom_torsion_atom_site_label_2
_geom_torsion_atom_site_label_3
_geom_torsion_atom_site_label_4
_geom_torsion
C13 N1 C1 C2 -63.06(15)
C7 N1 C1 C2 106.69(13)
C13 N1 C1 C6 116.62(13)
C7 N1 C1 C6 -73.62(15)
C6 C1 C2 C3 -0.77(17)
N1 C1 C2 C3 178.92(10)
C1 C2 C3 C4 0.59(19)
C2 C3 C4 C5 0.1(2)
C3 C4 C5 C6 -0.7(2)
C2 C1 C6 C5 0.22(19)
N1 C1 C6 C5 -179.46(12)
C4 C5 C6 C1 0.5(2)
C13 N1 C7 C8 128.20(12)
C1 N1 C7 C8 -41.28(15)
C13 N1 C7 C12 -51.44(16)
C1 N1 C7 C12 139.08(12)
C12 C7 C8 C9 1.16(18)
N1 C7 C8 C9 -178.48(11)
C7 C8 C9 C10 1.14(19)
C8 C9 C10 C11 -1.9(2)
C9 C10 C11 C12 0.25(19)
C10 C11 C12 C7 2.06(19)
C8 C7 C12 C11 -2.75(18)
N1 C7 C12 C11 176.89(11)
C7 N1 C13 C18 -14.37(17)
C1 N1 C13 C18 155.02(11)
C7 N1 C13 C14 166.89(11)
C1 N1 C13 C14 -23.73(16)
C18 C13 C14 C15 -1.54(17)
N1 C13 C14 C15 177.26(11)
C13 C14 C15 C16 1.18(18)
C14 C15 C16 C17 0.33(17)
C14 C15 C16 C19 -175.10(10)
C15 C16 C17 C18 -1.47(16)
C19 C16 C17 C18 174.29(9)
C16 C17 C18 C13 1.11(16)
C14 C13 C18 C17 0.41(16)
N1 C13 C18 C17 -178.36(10)
C21 N3 C19 N2 0.52(12)
C21 N3 C19 C16 -177.46(10)
C20 N2 C19 N3 -0.77(12)
C22 N2 C19 N3 176.28(9)
C20 N2 C19 C16 177.13(10)
C22 N2 C19 C16 -5.82(17)
C15 C16 C19 N3 154.87(11)
C17 C16 C19 N3 -20.53(15)
C15 C16 C19 N2 -22.79(17)
C17 C16 C19 N2 161.81(10)
C19 N2 C20 C21 0.68(11)
C22 N2 C20 C21 -176.50(9)
C19 N2 C20 C28 179.11(9)
C22 N2 C20 C28 1.93(15)
N2 C20 C21 N3 -0.39(11)
C28 C20 C21 N3 -178.52(11)
N2 C20 C21 C34 177.17(10)
C28 C20 C21 C34 -1.0(2)
C19 N3 C21 C20 -0.07(12)
C19 N3 C21 C34 -177.91(9)
C19 N2 C22 C27 111.74(12)
C20 N2 C22 C27 -71.68(14)
C19 N2 C22 C23 -68.57(15)
C20 N2 C22 C23 108.01(12)
C27 C22 C23 C24 -1.38(17)
N2 C22 C23 C24 178.93(10)
C22 C23 C24 C25 0.97(19)
C23 C24 C25 C26 0.1(2)
C24 C25 C26 C27 -0.72(19)
C23 C22 C27 C26 0.73(16)
N2 C22 C27 C26 -179.58(10)
C25 C26 C27 C22 0.33(17)
C21 C20 C28 C29 -77.54(16)
N2 C20 C28 C29 104.56(12)
C21 C20 C28 C33 103.79(14)
N2 C20 C28 C33 -74.11(14)
C33 C28 C29 C30 -0.73(18)
C20 C28 C29 C30 -179.42(11)
C28 C29 C30 C31 0.8(2)
C29 C30 C31 C32 -0.5(2)
C30 C31 C32 C33 0.1(2)
C31 C32 C33 C28 -0.09(19)
C29 C28 C33 C32 0.39(17)
C20 C28 C33 C32 179.07(11)
C20 C21 C34 C39 -160.94(11)
N3 C21 C34 C39 16.41(15)
C20 C21 C34 C35 20.26(18)
N3 C21 C34 C35 -162.39(10)
C39 C34 C35 C36 -0.21(17)
C21 C34 C35 C36 178.59(11)
C34 C35 C36 C37 0.11(19)
C35 C36 C37 C38 0.13(19)
C36 C37 C38 C39 -0.26(19)
C37 C38 C39 C34 0.16(18)
C35 C34 C39 C38 0.08(17)
C21 C34 C39 C38 -178.78(10)
